data_7152502
loop_
_publ_author_name
'Son, Jung-Ho'
'Hoefelmeyer, James D.'

_publ_section_title
;
 1,2-Nucleophilic addition of 2-(picolyl)organoboranes to nitrile,
 aldehyde, ketone, and amide.
;
_journal_issue 33
_journal_name_full 'Organic &amp; biomolecular chemistry'
_journal_page_first 6656
_journal_page_last 6664
_journal_paper_doi 10.1039/c2ob25518a
_journal_volume 10
_journal_year 2012
_chemical_formula_moiety 'C36 H23 B2 N2, C2 H3 N'
_chemical_formula_sum 'C38 H26 B2 N3'
_chemical_formula_weight 546.24
_chemical_name_common borafluorenylpicoline-CH3CN-solvate
_chemical_name_systematic
;
?
;
_space_group_IT_number 14
_symmetry_cell_setting monoclinic
_symmetry_space_group_name_Hall '-P 2ybc'
_symmetry_space_group_name_H-M 'P 1 21/c 1'
_atom_sites_solution_hydrogens geom
_atom_sites_solution_primary direct
_atom_sites_solution_secondary difmap
_audit_creation_method SHELXL-97
_cell_angle_alpha 90.00
_cell_angle_beta 103.4670(10)
_cell_angle_gamma 90.00
_cell_formula_units_Z 4
_cell_length_a 19.7442(8)
_cell_length_b 8.9337(4)
_cell_length_c 16.7141(7)
_cell_measurement_reflns_used 9946
_cell_measurement_temperature 100(2)
_cell_measurement_theta_max 25.30
_cell_measurement_theta_min 2.48
_cell_volume 2867.1(2)
_computing_cell_refinement 'Bruker SMART'
_computing_data_collection 'Bruker SMART'
_computing_data_reduction 'Bruker SAINT'
_computing_molecular_graphics 'Bruker SHELXTL'
_computing_publication_material 'Bruker SHELXTL'
_computing_structure_refinement 'Bruker SHELXTL'
_computing_structure_solution 'Bruker SHELXTL'
_diffrn_ambient_temperature 100(2)
_diffrn_measured_fraction_theta_full 0.999
_diffrn_measured_fraction_theta_max 0.999
_diffrn_measurement_device_type 'CCD area detector'
_diffrn_measurement_method 'phi and omega scans'
_diffrn_radiation_monochromator graphite
_diffrn_radiation_source 'fine-focus sealed tube'
_diffrn_radiation_type MoK\a
_diffrn_radiation_wavelength 0.71073
_diffrn_reflns_av_R_equivalents 0.0405
_diffrn_reflns_av_sigmaI/netI 0.0291
_diffrn_reflns_limit_h_max 23
_diffrn_reflns_limit_h_min -23
_diffrn_reflns_limit_k_max 10
_diffrn_reflns_limit_k_min -10
_diffrn_reflns_limit_l_max 20
_diffrn_reflns_limit_l_min -20
_diffrn_reflns_number 27952
_diffrn_reflns_theta_full 25.31
_diffrn_reflns_theta_max 25.31
_diffrn_reflns_theta_min 2.12
_exptl_absorpt_coefficient_mu 0.073
_exptl_absorpt_correction_T_max 0.9858
_exptl_absorpt_correction_T_min 0.9654
_exptl_absorpt_correction_type multi-scan
_exptl_absorpt_process_details 'SADABS (Bruker,2003)'
_exptl_crystal_colour colorless
_exptl_crystal_density_diffrn 1.265
_exptl_crystal_density_method 'not measured'
_exptl_crystal_description block
_exptl_crystal_F_000 1140
_exptl_crystal_size_max 0.48
_exptl_crystal_size_mid 0.26
_exptl_crystal_size_min 0.20
_refine_diff_density_max 0.850
_refine_diff_density_min -0.208
_refine_diff_density_rms 0.056
_refine_ls_extinction_method none
_refine_ls_goodness_of_fit_ref 1.044
_refine_ls_hydrogen_treatment constr
_refine_ls_matrix_type full
_refine_ls_number_parameters 389
_refine_ls_number_reflns 5218
_refine_ls_number_restraints 0
_refine_ls_restrained_S_all 1.044
_refine_ls_R_factor_all 0.0656
_refine_ls_R_factor_gt 0.0531
_refine_ls_shift/su_max 0.000
_refine_ls_shift/su_mean 0.000
_refine_ls_structure_factor_coef Fsqd
_refine_ls_weighting_details 'calc w=1/[\s^2^(Fo^2^)+(0.0895P)^2^+2.0983P] where P=(Fo^2^+2Fc^2^)/3'
_refine_ls_weighting_scheme calc
_refine_ls_wR_factor_gt 0.1483
_refine_ls_wR_factor_ref 0.1596
_reflns_number_gt 4216
_reflns_number_total 5218
_reflns_threshold_expression >2sigma(I)
_cod_data_source_file c2ob25518a.txt
_cod_data_source_block 4
_cod_depositor_comments
;
The following automatic conversions were performed:

'_symmetry_cell_setting' value 'Monoclinic' changed to 'monoclinic'
according to /home/saulius/struct/CIF-dictionaries/cif_core.dic
dictionary named 'cif_core.dic' version 2.4.1 from 2010-06-29.

Automatic conversion script
Id: cif_fix_values 1891 2012-01-12 08:04:46Z andrius 
;
_cod_original_sg_symbol_H-M 'P2(1)/c '
_cod_database_code 7152502

loop_
_symmetry_equiv_pos_as_xyz
'x, y, z'
'-x, y+1/2, -z+1/2'
'-x, -y, -z'
'x, -y-1/2, z-1/2'

loop_
_atom_site_label
_atom_site_type_symbol
_atom_site_fract_x
_atom_site_fract_y
_atom_site_fract_z
_atom_site_U_iso_or_equiv
_atom_site_adp_type
_atom_site_occupancy
_atom_site_symmetry_multiplicity
_atom_site_calc_flag
_atom_site_refinement_flags
C2 C 0.18834(11) 0.2633(2) 0.22403(13) 0.0209(5) Uani 1 1 d .
C3 C 0.18853(12) 0.4157(2) 0.21078(14) 0.0261(5) Uani 1 1 d .
C4 C 0.20645(12) 0.5095(3) 0.27883(15) 0.0304(5) Uani 1 1 d .
C5 C 0.22372(11) 0.4470(2) 0.35651(14) 0.0266(5) Uani 1 1 d .
C6 C 0.22386(10) 0.2909(2) 0.36776(13) 0.0191(4) Uani 1 1 d .
C7 C 0.24486(10) 0.2281(2) 0.45251(12) 0.0188(4) Uani 1 1 d .
H7A H 0.2178 0.1355 0.4546 0.023 Uiso 1 1 calc R
H7B H 0.2319 0.3008 0.4911 0.023 Uiso 1 1 calc R
C8 C 0.34504(10) 0.1010(2) 0.57272(12) 0.0168(4) Uani 1 1 d .
C9 C 0.33264(10) -0.0454(2) 0.59449(13) 0.0200(4) Uani 1 1 d .
C10 C 0.35529(11) -0.0930(2) 0.67590(13) 0.0223(5) Uani 1 1 d .
H10 H 0.3472 -0.1933 0.6900 0.027 Uiso 1 1 calc R
C11 C 0.38954(11) 0.0049(2) 0.73652(13) 0.0224(5) Uani 1 1 d .
H11 H 0.4042 -0.0284 0.7918 0.027 Uiso 1 1 calc R
C12 C 0.40234(11) 0.1512(2) 0.71645(12) 0.0204(5) Uani 1 1 d .
H12 H 0.4251 0.2189 0.7579 0.025 Uiso 1 1 calc R
C13 C 0.38156(10) 0.1978(2) 0.63505(12) 0.0169(4) Uani 1 1 d .
C14 C 0.39651(10) 0.3419(2) 0.59932(12) 0.0170(4) Uani 1 1 d .
C15 C 0.43108(11) 0.4650(2) 0.64102(13) 0.0209(5) Uani 1 1 d .
H15 H 0.4473 0.4629 0.6992 0.025 Uiso 1 1 calc R
C16 C 0.44162(11) 0.5902(2) 0.59703(13) 0.0230(5) Uani 1 1 d .
H16 H 0.4647 0.6749 0.6252 0.028 Uiso 1 1 calc R
C17 C 0.41873(11) 0.5932(2) 0.51202(14) 0.0240(5) Uani 1 1 d .
H17 H 0.4264 0.6794 0.4821 0.029 Uiso 1 1 calc R
C18 C 0.38443(11) 0.4696(2) 0.47065(13) 0.0208(5) Uani 1 1 d .
H18 H 0.3692 0.4724 0.4124 0.025 Uiso 1 1 calc R
C19 C 0.37202(10) 0.3417(2) 0.51300(12) 0.0167(4) Uani 1 1 d .
C20 C 0.43020(10) 0.1141(2) 0.42319(12) 0.0181(4) Uani 1 1 d .
H20 H 0.4521 0.1998 0.4516 0.022 Uiso 1 1 calc R
C21 C 0.46889(11) 0.0220(2) 0.38525(12) 0.0198(4) Uani 1 1 d .
H21 H 0.5163 0.0438 0.3872 0.024 Uiso 1 1 calc R
C22 C 0.43709(11) -0.1035(2) 0.34402(12) 0.0205(5) Uani 1 1 d .
H22 H 0.4625 -0.1705 0.3179 0.025 Uiso 1 1 calc R
C23 C 0.36807(11) -0.1288(2) 0.34179(12) 0.0190(4) Uani 1 1 d .
H23 H 0.3455 -0.2132 0.3127 0.023 Uiso 1 1 calc R
C24 C 0.33012(10) -0.0332(2) 0.38127(11) 0.0155(4) Uani 1 1 d .
C25 C 0.25602(10) -0.0656(2) 0.37763(12) 0.0169(4) Uani 1 1 d .
H25A H 0.2461 -0.0367 0.4309 0.020 Uiso 1 1 calc R
H25B H 0.2489 -0.1751 0.3714 0.020 Uiso 1 1 calc R
C26 C 0.12171(10) -0.0374(2) 0.31066(13) 0.0197(5) Uani 1 1 d .
C27 C 0.08446(11) -0.0187(3) 0.37086(14) 0.0256(5) Uani 1 1 d .
H27 H 0.1010 0.0490 0.4149 0.031 Uiso 1 1 calc R
C28 C 0.02299(12) -0.0982(3) 0.36742(16) 0.0334(6) Uani 1 1 d .
H28 H -0.0025 -0.0830 0.4084 0.040 Uiso 1 1 calc R
C29 C -0.00090(12) -0.1996(3) 0.30420(18) 0.0381(6) Uani 1 1 d .
H29 H -0.0424 -0.2544 0.3026 0.046 Uiso 1 1 calc R
C30 C 0.03546(12) -0.2214(3) 0.24334(16) 0.0324(6) Uani 1 1 d .
H30 H 0.0194 -0.2915 0.2004 0.039 Uiso 1 1 calc R
C31 C 0.09581(11) -0.1390(2) 0.24617(14) 0.0236(5) Uani 1 1 d .
C32 C 0.14129(11) -0.1450(2) 0.18723(13) 0.0224(5) Uani 1 1 d .
C33 C 0.13119(12) -0.2236(2) 0.11341(14) 0.0293(5) Uani 1 1 d .
H33 H 0.0914 -0.2855 0.0960 0.035 Uiso 1 1 calc R
C34 C 0.17949(13) -0.2110(3) 0.06562(14) 0.0328(6) Uani 1 1 d .
H34 H 0.1728 -0.2646 0.0153 0.039 Uiso 1 1 calc R
C35 C 0.23764(13) -0.1203(3) 0.09092(13) 0.0284(5) Uani 1 1 d .
H35 H 0.2702 -0.1109 0.0574 0.034 Uiso 1 1 calc R
C36 C 0.24835(11) -0.0432(2) 0.16526(13) 0.0224(5) Uani 1 1 d .
H36 H 0.2887 0.0173 0.1825 0.027 Uiso 1 1 calc R
C37 C 0.20054(11) -0.0537(2) 0.21468(12) 0.0191(4) Uani 1 1 d .
B1 B 0.32847(11) 0.1884(3) 0.48527(14) 0.0163(5) Uani 1 1 d .
B2 B 0.19835(12) 0.0188(2) 0.30288(14) 0.0173(5) Uani 1 1 d .
N1 N 0.20633(8) 0.20004(18) 0.30046(10) 0.0168(4) Uani 1 1 d .
N2 N 0.36205(8) 0.08866(18) 0.42214(10) 0.0155(4) Uani 1 1 d .
C38 C 0.05560(15) 0.0077(3) 0.91950(17) 0.0439(7) Uani 1 1 d .
H38A H 0.0794 0.0234 0.8749 0.066 Uiso 1 1 calc R
H38B H 0.0051 0.0103 0.8972 0.066 Uiso 1 1 calc R
H38C H 0.0689 -0.0899 0.9451 0.066 Uiso 1 1 calc R
C39 C 0.07556(13) 0.1258(3) 0.98110(16) 0.0336(6) Uani 1 1 d .
N3 N 0.09125(12) 0.2165(3) 1.02809(15) 0.0471(6) Uani 1 1 d .

loop_
_atom_site_aniso_label
_atom_site_aniso_U_11
_atom_site_aniso_U_22
_atom_site_aniso_U_33
_atom_site_aniso_U_23
_atom_site_aniso_U_13
_atom_site_aniso_U_12
C2 0.0185(10) 0.0206(11) 0.0225(11) 0.0040(9) 0.0027(8) 0.0015(8)
C3 0.0248(11) 0.0203(11) 0.0302(12) 0.0034(9) 0.0003(9) 0.0007(9)
C4 0.0296(13) 0.0193(11) 0.0358(13) 0.0017(10) -0.0056(10) 0.0005(9)
C5 0.0237(11) 0.0200(11) 0.0316(13) -0.0011(9) -0.0024(9) 0.0039(9)
C6 0.0135(10) 0.0186(10) 0.0233(11) -0.0032(8) 0.0002(8) 0.0022(8)
C7 0.0185(10) 0.0187(10) 0.0188(10) -0.0045(8) 0.0034(8) 0.0009(8)
C8 0.0142(10) 0.0194(10) 0.0174(10) -0.0011(8) 0.0052(8) 0.0007(8)
C9 0.0189(10) 0.0218(11) 0.0200(11) 0.0016(8) 0.0062(8) -0.0020(8)
C10 0.0250(11) 0.0212(11) 0.0214(11) 0.0043(9) 0.0067(9) -0.0025(9)
C11 0.0244(11) 0.0278(11) 0.0150(10) 0.0037(9) 0.0044(8) -0.0011(9)
C12 0.0212(11) 0.0238(11) 0.0159(10) -0.0031(8) 0.0035(8) -0.0011(8)
C13 0.0151(10) 0.0194(10) 0.0169(10) -0.0023(8) 0.0054(8) 0.0012(8)
C14 0.0149(10) 0.0174(10) 0.0193(10) -0.0017(8) 0.0051(8) 0.0013(8)
C15 0.0203(11) 0.0227(11) 0.0186(10) -0.0036(8) 0.0023(8) -0.0011(9)
C16 0.0237(11) 0.0183(11) 0.0261(12) -0.0071(9) 0.0041(9) -0.0050(8)
C17 0.0247(11) 0.0179(11) 0.0290(12) 0.0033(9) 0.0058(9) -0.0022(9)
C18 0.0222(11) 0.0212(11) 0.0182(10) 0.0018(8) 0.0033(8) 0.0004(8)
C19 0.0150(10) 0.0167(10) 0.0183(10) -0.0010(8) 0.0036(8) 0.0010(8)
C20 0.0174(10) 0.0189(10) 0.0170(10) 0.0026(8) 0.0018(8) -0.0019(8)
C21 0.0169(10) 0.0237(11) 0.0189(10) 0.0052(8) 0.0040(8) 0.0022(8)
C22 0.0241(11) 0.0208(11) 0.0177(10) 0.0025(8) 0.0073(8) 0.0065(9)
C23 0.0213(11) 0.0184(10) 0.0156(10) -0.0014(8) 0.0009(8) 0.0009(8)
C24 0.0187(10) 0.0146(10) 0.0120(9) 0.0032(7) 0.0010(8) 0.0005(8)
C25 0.0175(10) 0.0153(10) 0.0166(10) 0.0002(8) 0.0017(8) -0.0009(8)
C26 0.0158(10) 0.0165(10) 0.0243(11) 0.0065(8) -0.0006(8) 0.0020(8)
C27 0.0194(11) 0.0245(12) 0.0323(12) 0.0063(9) 0.0050(9) 0.0032(9)
C28 0.0212(12) 0.0335(13) 0.0474(15) 0.0142(11) 0.0117(11) 0.0044(10)
C29 0.0190(12) 0.0318(13) 0.0602(18) 0.0124(12) 0.0022(11) -0.0070(10)
C30 0.0238(12) 0.0235(12) 0.0429(14) 0.0038(10) -0.0065(10) -0.0055(9)
C31 0.0198(11) 0.0170(10) 0.0286(12) 0.0049(9) -0.0050(9) 0.0011(8)
C32 0.0240(11) 0.0150(10) 0.0223(11) 0.0029(8) -0.0066(9) 0.0031(8)
C33 0.0328(13) 0.0182(11) 0.0288(12) -0.0038(9) -0.0097(10) 0.0043(9)
C34 0.0440(15) 0.0272(13) 0.0212(12) -0.0054(10) -0.0048(10) 0.0149(11)
C35 0.0364(13) 0.0283(12) 0.0193(11) 0.0032(9) 0.0041(10) 0.0147(10)
C36 0.0263(11) 0.0200(11) 0.0196(11) 0.0029(8) 0.0030(9) 0.0061(9)
C37 0.0215(11) 0.0141(10) 0.0184(10) 0.0019(8) -0.0019(8) 0.0033(8)
B1 0.0162(11) 0.0168(11) 0.0150(11) -0.0013(9) 0.0021(9) -0.0008(9)
B2 0.0168(11) 0.0132(11) 0.0203(12) 0.0002(9) 0.0010(9) -0.0006(9)
N1 0.0140(8) 0.0158(9) 0.0196(9) 0.0001(7) 0.0018(7) -0.0003(6)
N2 0.0173(9) 0.0156(8) 0.0132(8) 0.0011(7) 0.0024(7) 0.0003(7)
C38 0.0426(16) 0.0434(16) 0.0413(16) 0.0040(13) 0.0009(12) 0.0030(13)
C39 0.0282(13) 0.0372(14) 0.0340(14) 0.0085(12) 0.0046(11) -0.0009(11)
N3 0.0428(14) 0.0572(16) 0.0441(14) -0.0004(13) 0.0158(11) -0.0004(12)

loop_
_atom_type_symbol
_atom_type_description
_atom_type_scat_dispersion_real
_atom_type_scat_dispersion_imag
_atom_type_scat_source
C C 0.0033 0.0016 'International Tables Vol C Tables 4.2.6.8 and 6.1.1.4'
H H 0.0000 0.0000 'International Tables Vol C Tables 4.2.6.8 and 6.1.1.4'
B B 0.0013 0.0007 'International Tables Vol C Tables 4.2.6.8 and 6.1.1.4'
N N 0.0061 0.0033 'International Tables Vol C Tables 4.2.6.8 and 6.1.1.4'

loop_
_geom_angle_atom_site_label_1
_geom_angle_atom_site_label_2
_geom_angle_atom_site_label_3
_geom_angle
N1 C2 C3 123.3(2)
C2 C3 C4 118.2(2)
C5 C4 C3 119.0(2)
C4 C5 C6 121.3(2)
N1 C6 C5 119.14(19)
N1 C6 C7 121.40(18)
C5 C6 C7 119.45(19)
C6 C7 B1 115.54(17)
C9 C8 C13 118.11(18)
C9 C8 B1 132.52(18)
C13 C8 B1 109.31(17)
C8 C9 C10 120.25(19)
C11 C10 C9 120.71(19)
C12 C11 C10 120.12(19)
C11 C12 C13 119.33(19)
C12 C13 C8 121.43(19)
C12 C13 C14 127.96(19)
C8 C13 C14 110.50(17)
C15 C14 C19 121.63(19)
C15 C14 C13 127.33(19)
C19 C14 C13 111.02(17)
C16 C15 C14 119.35(19)
C15 C16 C17 120.5(2)
C16 C17 C18 119.9(2)
C17 C18 C19 121.33(19)
C18 C19 C14 117.29(18)
C18 C19 B1 133.52(18)
C14 C19 B1 108.99(17)
N2 C20 C21 123.24(19)
C20 C21 C22 118.51(19)
C23 C22 C21 118.53(19)
C22 C23 C24 121.63(19)
N2 C24 C23 119.27(18)
N2 C24 C25 121.06(17)
C23 C24 C25 119.67(18)
C24 C25 B2 116.11(16)
C27 C26 C31 118.18(19)
C27 C26 B2 132.86(19)
C31 C26 B2 108.40(18)
C26 C27 C28 120.7(2)
C29 C28 C27 120.1(2)
C28 C29 C30 120.5(2)
C29 C30 C31 119.0(2)
C30 C31 C26 121.4(2)
C30 C31 C32 127.3(2)
C26 C31 C32 111.31(18)
C33 C32 C37 121.0(2)
C33 C32 C31 128.6(2)
C37 C32 C31 110.35(18)
C34 C33 C32 119.7(2)
C33 C34 C35 120.3(2)
C34 C35 C36 120.2(2)
C35 C36 C37 120.8(2)
C36 C37 C32 118.05(19)
C36 C37 B2 132.62(19)
C32 C37 B2 109.33(18)
C8 B1 C19 99.57(15)
C8 B1 N2 106.99(16)
C19 B1 N2 112.09(16)
C8 B1 C7 112.22(16)
C19 B1 C7 109.59(16)
N2 B1 C7 115.28(16)
C37 B2 C26 99.89(16)
C37 B2 N1 110.60(16)
C26 B2 N1 113.92(16)
C37 B2 C25 110.11(16)
C26 B2 C25 106.67(16)
N1 B2 C25 114.62(16)
C6 N1 C2 119.07(17)
C6 N1 B2 125.33(17)
C2 N1 B2 115.39(16)
C24 N2 C20 118.81(17)
C24 N2 B1 123.40(16)
C20 N2 B1 116.66(16)
N3 C39 C38 179.5(3)

loop_
_geom_bond_atom_site_label_1
_geom_bond_atom_site_label_2
_geom_bond_distance
C2 N1 1.366(3)
C2 C3 1.380(3)
C3 C4 1.391(3)
C4 C5 1.381(3)
C5 C6 1.407(3)
C6 N1 1.365(3)
C6 C7 1.490(3)
C7 B1 1.652(3)
C8 C9 1.395(3)
C8 C13 1.415(3)
C8 B1 1.622(3)
C9 C10 1.396(3)
C10 C11 1.389(3)
C11 C12 1.387(3)
C12 C13 1.390(3)
C13 C14 1.478(3)
C14 C15 1.392(3)
C14 C19 1.411(3)
C15 C16 1.381(3)
C16 C17 1.387(3)
C17 C18 1.392(3)
C18 C19 1.396(3)
C19 B1 1.626(3)
C20 N2 1.361(3)
C20 C21 1.374(3)
C21 C22 1.388(3)
C22 C23 1.373(3)
C23 C24 1.398(3)
C24 N2 1.360(3)
C24 C25 1.479(3)
C25 B2 1.662(3)
C26 C27 1.388(3)
C26 C31 1.411(3)
C26 B2 1.628(3)
C27 C28 1.396(3)
C28 C29 1.388(4)
C29 C30 1.389(4)
C30 C31 1.392(3)
C31 C32 1.481(3)
C32 C33 1.393(3)
C32 C37 1.412(3)
C33 C34 1.384(4)
C34 C35 1.388(4)
C35 C36 1.393(3)
C36 C37 1.395(3)
C37 B2 1.620(3)
B1 N2 1.635(3)
B2 N1 1.628(3)
C38 C39 1.463(4)
C39 N3 1.121(3)
